data_2104608
loop_
_publ_author_name
'Marsh, Richard E.'

_publ_section_title
;
 Space groups <i>P</i>1 and <i>Cc</i>: how are they doing?
;
_journal_coeditor_code BK5088
_journal_issue 6
_journal_name_full 'Acta Crystallographica Section B'
_journal_page_first 782
_journal_page_last 783
_journal_paper_doi 10.1107/S0108768109046448
_journal_volume 65
_journal_year 2009
_chemical_formula_moiety 'C128 H146 N14 Zn2, 4(C6 H6), 8(C2 H3 N)'
_chemical_formula_sum 'C168 H194 N22 Zn2'
_chemical_formula_weight 2652.24
_chemical_name_systematic
;
bis(mu(2)-5,10,15-Tris(3,5-di-t-butyl)phenyl)-20(1H-1,2,3-triazol-4-yl)-
di-zinc(ii) acetonitrile benzene solvate
;
_space_group_IT_number 2
_symmetry_cell_setting triclinic
_symmetry_Int_Tables_number 2
_symmetry_space_group_name_Hall '-P 1'
_symmetry_space_group_name_H-M 'P -1'
_cell_angle_alpha 78.601(2)
_cell_angle_beta 81.694(2)
_cell_angle_gamma 89.735(2)
_cell_formula_units_Z 1
_cell_length_a 13.1202(13)
_cell_length_b 16.6253(16)
_cell_length_c 17.5706(17)
_cell_measurement_reflns_used 9105
_cell_measurement_temperature 90(2)
_cell_measurement_theta_max 28.18
_cell_measurement_theta_min 2.30
_cell_volume 3716.5(6)
_diffrn_ambient_temperature 90(2)
_diffrn_measurement_device_type 'CCD area detector'
_diffrn_radiation_monochromator graphite
_diffrn_radiation_source 'fine-focus sealed tube'
_diffrn_radiation_type MoK\a
_diffrn_radiation_wavelength 0.71073
_exptl_crystal_colour violet
_exptl_crystal_density_diffrn 1.184
_exptl_crystal_density_method 'not measured'
_exptl_crystal_description prism
_exptl_crystal_F_000 1416
_exptl_crystal_size_max 0.30
_exptl_crystal_size_mid 0.30
_exptl_crystal_size_min 0.20
_cod_data_source_file bk5088.cif
_cod_data_source_block XIXCOX
_cod_depositor_comments
;
 Marking attached hydrogen atoms.

 Antanas Vaitkus,
 2017-03-24

The following automatic conversions were performed:
'_symmetry_cell_setting' value 'Triclinic' changed to 'triclinic'
according to '/home/saulius/struct/CIF-dictionaries/cif_core.dic'
dictionary named 'cif_core.dic' version 2.4.1 from 2010-06-29.

Automatic conversion script
Id: cif_fix_enum 1527 2010-12-29 10:47:43Z saulius 

The following automatic conversions were performed:

'_symmetry_cell_setting' value 'Triclinic' changed to 'triclinic'
according to /home/saulius/struct/CIF-dictionaries/cif_core.dic
dictionary named 'cif_core.dic' version 2.4.1 from 2010-06-29.

Automatic conversion script
Id: cif_fix_values 1715 2011-07-08 13:25:40Z adriana 
;
_cod_original_sg_symbol_Hall P-1
_cod_original_sg_symbol_H-M P-1
_cod_database_code 2104608

loop_
_symmetry_equiv_pos_as_xyz
'x, y, z'
'-x, -y, -z'

loop_
_atom_site_label
_atom_site_type_symbol
_atom_site_fract_x
_atom_site_fract_y
_atom_site_fract_z
_atom_site_occupancy
_atom_site_attached_hydrogens
Zn1 Zn 0.39644 0.59933 0.61514 1 0
N1 N 0.5058 0.5111 0.6386 1 0
N2 N 0.3362 0.5720 0.7332 1 0
N3 N 0.3236 0.7116 0.6076 1 0
N4 N 0.4945 0.6504 0.5144 1 0
N5 N 0.7222 0.4636 0.4225 1 0
N6 N 0.8179 0.4529 0.3925 1 0
N7 N 0.8760 0.5006 0.4220 1 0
H1 H 0.9436 0.5044 0.4109 1 0
C1 C 0.5902 0.4950 0.5886 1 0
C2 C 0.6386 0.4217 0.6232 1 0
H2 H 0.6978 0.3974 0.6002 1 0
C3 C 0.5838 0.3942 0.6944 1 0
H3 H 0.5972 0.3466 0.7312 1 0
C4 C 0.5011 0.4504 0.7046 1 0
C5 C 0.4301 0.4454 0.7730 1 0
C6 C 0.3546 0.5030 0.7854 1 0
C7 C 0.2849 0.4990 0.8581 1 0
H4 H 0.2816 0.4574 0.9040 1 0
C8 C 0.2258 0.5654 0.8482 1 0
H5 H 0.1730 0.5795 0.8860 1 0
C9 C 0.2570 0.6114 0.7697 1 0
C10 C 0.2138 0.6853 0.7370 1 0
C11 C 0.2460 0.7318 0.6610 1 0
C12 C 0.2007 0.8066 0.6266 1 0
H6 H 0.1456 0.8340 0.6512 1 0
C13 C 0.2512 0.8307 0.5526 1 0
H7 H 0.23820 0.8780 0.5155 1 0
C14 C 0.3276 0.7710 0.5414 1 0
C15 C 0.3982 0.7748 0.4720 1 0
C16 C 0.4772 0.7196 0.4617 1 0
C17 C 0.5536 0.7282 0.3920 1 0
H8 H 0.5582 0.7706 0.3466 1 0
C18 C 0.6168 0.6646 0.4042 1 0
H9 H 0.6750 0.6538 0.3690 1 0
C19 C 0.5797 0.6155 0.4808 1 0
C20 C 0.6242 0.5436 0.5150 1 0
C21 C 0.4390 0.3738 0.8382 1 0
C22 C 0.3920 0.2990 0.8398 1 0
H10 H 0.3504 0.2944 0.8007 1 0
C23 C 0.4040 0.2300 0.8975 1 0
C24 C 0.4650 0.2406 0.9541 1 0
H11 H 0.4739 0.1949 0.9944 1 0
C25 C 0.5130 0.3150 0.9538 1 0
C26 C 0.4988 0.3810 0.8956 1 0
H12 H 0.5306 0.4324 0.8946 1 0
C27 C 0.3504 0.1482 0.9000 1 0
C28 C 0.3456 0.1326 0.8204 1 0
H13 H 0.3081 0.1766 0.7913 1 0
H14 H 0.4157 0.1311 0.7925 1 0
H15 H 0.3100 0.0799 0.8247 1 0
C29 C 0.4090 0.0769 0.9362 1 0
H16 H 0.4783 0.0780 0.9063 1 0
H17 H 0.4144 0.0804 0.9906 1 0
H18 H 0.3730 0.0256 0.9356 1 0
C30 C 0.2502 0.1452 0.9446 1 0
H19 H 0.2557 0.1556 0.9968 1 0
H20 H 0.2076 0.1870 0.9178 1 0
H21 H 0.2184 0.0908 0.9497 1 0
C31 C 0.5812 0.3237 1.0163 1 0
C32 C 0.6091 0.2437 1.0594 1 0
H22 H 0.6408 0.2537 1.1027 1 0
H23 H 0.6546 0.2178 1.0270 1 0
H24 H 0.5486 0.2092 1.0761 1 0
C33 C 0.5252 0.3684 1.0724 1 0
H25 H 0.5654 0.3712 1.1146 1 0
H26 H 0.4616 0.3394 1.0926 1 0
H27 H 0.5118 0.4220 1.0474 1 0
C34 C 0.6782 0.3680 0.9809 1 0
H28 H 0.6648 0.4248 0.9600 1 0
H29 H 0.7116 0.3430 0.9384 1 0
H30 H 0.7225 0.3652 1.0209 1 0
C35 C 0.1267 0.7162 0.7862 1 0
C36 C 0.0354 0.6692 0.8114 1 0
H31 H 0.0284 0.6192 0.7940 1 0
C37 C -0.0454 0.6942 0.8612 1 0
C38 C -0.0342 0.7700 0.8829 1 0
H32 H -0.0890 0.7884 0.9162 1 0
C39 C 0.0546 0.8194 0.8574 1 0
C40 C 0.1356 0.7902 0.8098 1 0
H33 H 0.1976 0.8220 0.7932 1 0
C41 C -0.1409 0.6370 0.8916 1 0
C42 C -0.1074 0.5557 0.9372 1 0
H34 H -0.1680 0.5201 0.9592 1 0
H35 H -0.0720 0.5659 0.9799 1 0
H36 H -0.0606 0.5288 0.9020 1 0
C43 C -0.2220 0.6736 0.9460 1 0
H37 H -0.2442 0.7259 0.9178 1 0
H38 H -0.1924 0.6824 0.9918 1 0
H39 H -0.2814 0.6356 0.9633 1 0
C44 C -0.1903 0.6218 0.8210 1 0
H40 H -0.2488 0.5832 0.8398 1 0
H41 H -0.1392 0.5988 0.7855 1 0
H42 H -0.2142 0.6736 0.7932 1 0
C45 C 0.0672 0.9034 0.8794 1 0
C46 C -0.0282 0.9308 0.9223 1 0
H43 H -0.0505 0.8906 0.9691 1 0
H44 H -0.0812 0.9370 0.8894 1 0
H45 H -0.0160 0.9826 0.9366 1 0
C47 C 0.1604 0.9056 0.9187 1 0
H46 H 0.1700 0.9601 0.9288 1 0
H47 H 0.2202 0.8921 0.8850 1 0
H48 H 0.1520 0.8662 0.9682 1 0
C48 C 0.0874 0.9691 0.8030 1 0
H49 H 0.0274 0.9722 0.7758 1 0
H50 H 0.1472 0.9542 0.7692 1 0
H51 H 0.1004 1.0224 0.8154 1 0
C49 C 0.3926 0.8447 0.4050 1 0
C50 C 0.3296 0.8385 0.3493 1 0
H52 H 0.2860 0.7915 0.3561 1 0
C51 C 0.3304 0.9012 0.2834 1 0
C52 C 0.3940 0.9701 0.2755 1 0
H53 H 0.3934 1.0134 0.2313 1 0
C53 C 0.4580 0.9778 0.3298 1 0
C54 C 0.4553 0.9138 0.3950 1 0
H54 H 0.4978 0.9180 0.4336 1 0
C55 C 0.2594 0.8926 0.2228 1 0
C56 C 0.2748 0.8095 0.1982 1 0
H55 H 0.3464 0.8050 0.1756 1 0
H56 H 0.2302 0.8048 0.1595 1 0
H57 H 0.2576 0.7654 0.2440 1 0
C57 C 0.1480 0.8982 0.2623 1 0
H58 H 0.1300 0.8504 0.3038 1 0
H59 H 0.1020 0.9006 0.2237 1 0
H60 H 0.1410 0.9471 0.2845 1 0
C58 C 0.2802 0.9609 0.1493 1 0
H61 H 0.2650 1.0142 0.1636 1 0
H62 H 0.2363 0.9516 0.1112 1 0
H63 H 0.3526 0.9604 0.1262 1 0
C59 C 0.5294 1.0527 0.3217 1 0
C60 C 0.5384 1.1084 0.2414 1 0
H64 H 0.5616 1.0767 0.2012 1 0
H65 H 0.5883 1.1530 0.2382 1 0
H66 H 0.4712 1.1312 0.2330 1 0
C61 C 0.4880 1.1008 0.3827 1 0
H67 H 0.5342 1.1471 0.3805 1 0
H68 H 0.4823 1.0658 0.4344 1 0
H69 H 0.4207 1.1208 0.3730 1 0
C62 C 0.6386 1.0246 0.3342 1 0
H70 H 0.6646 0.9914 0.2956 1 0
H71 H 0.6369 0.9917 0.3872 1 0
H72 H 0.6842 1.0728 0.3278 1 0
C63 C 0.7208 0.5186 0.4712 1 0
C64 C 0.8204 0.5422 0.4704 1 0
H73 H 0.8448 0.5800 0.4982 1 0
C65 C 0.0652 0.0694 0.5667 1 0
H74 H 0.0002 0.0426 0.5836 1 0
C66 C 0.0949 0.1307 0.6022 1 0
H75 H 0.0500 0.1462 0.6436 1 0
C67 C 0.1899 0.1700 0.5774 1 0
H76 H 0.2104 0.2120 0.6019 1 0
C68 C 0.2556 0.1474 0.5171 1 0
H77 H 0.3208 0.1742 0.5003 1 0
C69 C 0.2260 0.0860 0.4816 1 0
H78 H 0.2708 0.0706 0.4403 1 0
C70 C 0.1310 0.0469 0.5064 1 0
H79 H 0.1105 0.0048 0.4819 1 0
C71 C 0.8894 0.6192 0.2196 1 0
H80 H 0.8558 0.5697 0.2460 1 0
C72 C 0.9013 0.6789 0.2594 1 0
H81 H 0.8712 0.6721 0.3122 1 0
C73 C 0.9579 0.7477 0.2249 1 0
H82 H 0.9698 0.7876 0.2548 1 0
C74 C 0.9984 0.7602 0.1463 1 0
H83 H 1.0368 0.8090 0.1218 1 0
C75 C 0.9822 0.7014 0.1039 1 0
H84 H 1.0095 0.7090 0.0498 1 0
C76 C 0.9254 0.6305 0.1414 1 0
H85 H 0.9115 0.5902 0.1125 1 0
N8 N 0.2662 0.1577 0.2282 1 0
C77 C 0.1918 0.1571 0.2674 1 0
C78 C 0.0950 0.1611 0.3180 1 3
N9 N 0.2387 0.3221 0.3908 1 0
C79 C 0.3120 0.3210 0.3538 1 0
C80 C 0.4061 0.3192 0.3028 1 3
N10 N 0.9023 0.3296 0.5912 1 0
C81 C 0.9336 0.3123 0.5351 1 0
C82 C 0.9732 0.2900 0.4611 1 3
N11 N 0.9156 0.5083 0.6442 1 0
C83 C 0.8790 0.4684 0.6951 1 0
C84 C 0.8259 0.4122 0.7658 1 3

loop_
_geom_angle_atom_site_label_1
_geom_angle_atom_site_label_2
_geom_angle_atom_site_label_3
_geom_angle
_geom_angle_site_symmetry_1
_geom_angle_site_symmetry_2
_geom_angle_site_symmetry_3
_geom_angle_publ_flag
N1 Zn1 N2 88.21 . . . yes
N1 Zn1 N3 159.39 . . . yes
N1 Zn1 N4 87.86 . . . yes
N1 Zn1 N5 104.31 . . 2_666 yes
N2 Zn1 N3 88.23 . . . yes
N2 Zn1 N4 158.65 . . . yes
N2 Zn1 N5 95.46 . . 2_666 yes
N3 Zn1 N4 88.11 . . . yes
N3 Zn1 N5 96.23 . . 2_666 yes
N4 Zn1 N5 105.85 . . 2_666 yes
Zn1 N1 C1 127.45 . . . yes
Zn1 N1 C4 126.25 . . . yes
C1 N1 C4 105.88 . . . yes
Zn1 N2 C6 125.77 . . . yes
Zn1 N2 C9 126.18 . . . yes
C6 N2 C9 107.06 . . . yes
Zn1 N3 C11 126.41 . . . yes
Zn1 N3 C14 125.47 . . . yes
C11 N3 C14 106.60 . . . yes
Zn1 N4 C16 125.94 . . . yes
Zn1 N4 C19 126.95 . . . yes
C16 N4 C19 106.33 . . . yes
N6 N5 C63 109.48 . . . yes
Zn1 N5 N6 117.49 2_666 . . yes
Zn1 N5 C63 132.96 2_666 . . yes
N5 N6 N7 106.03 . . . yes
N6 N7 C64 112.44 . . . yes
N6 N7 H1 124.00 . . . no
C64 N7 H1 124.00 . . . no
N1 C1 C2 110.31 . . . yes
N1 C1 C20 124.45 . . . yes
C2 C1 C20 125.25 . . . no
C1 C2 C3 106.80 . . . no
C2 C3 C4 107.28 . . . no
N1 C4 C5 125.46 . . . yes
C3 C4 C5 124.77 . . . no
N1 C4 C3 109.71 . . . yes
C6 C5 C21 118.36 . . . no
C4 C5 C6 125.05 . . . no
C4 C5 C21 116.57 . . . no
C5 C6 C7 124.34 . . . no
N2 C6 C7 109.30 . . . yes
N2 C6 C5 126.34 . . . yes
C6 C7 C8 107.01 . . . no
C7 C8 C9 107.52 . . . no
C8 C9 C10 124.91 . . . no
N2 C9 C8 109.10 . . . yes
N2 C9 C10 125.98 . . . yes
C11 C10 C35 117.70 . . . no
C9 C10 C11 125.15 . . . no
C9 C10 C35 117.14 . . . no
N3 C11 C10 125.35 . . . yes
N3 C11 C12 109.22 . . . yes
C10 C11 C12 125.41 . . . no
C11 C12 C13 107.30 . . . no
C12 C13 C14 106.61 . . . no
C13 C14 C15 124.28 . . . no
N3 C14 C13 110.26 . . . yes
N3 C14 C15 125.44 . . . yes
C14 C15 C49 118.55 . . . no
C14 C15 C16 125.00 . . . no
C16 C15 C49 116.38 . . . no
N4 C16 C17 109.98 . . . yes
N4 C16 C15 126.00 . . . yes
C15 C16 C17 124.02 . . . no
C16 C17 C18 106.69 . . . no
C17 C18 C19 107.28 . . . no
N4 C19 C18 109.71 . . . yes
N4 C19 C20 125.28 . . . yes
C18 C19 C20 125.01 . . . no
C1 C20 C19 126.31 . . . no
C19 C20 C63 117.10 . . . no
C1 C20 C63 116.49 . . . no
C5 C21 C26 119.95 . . . no
C22 C21 C26 119.42 . . . no
C5 C21 C22 120.56 . . . no
C21 C22 C23 121.65 . . . no
C22 C23 C27 121.48 . . . no
C22 C23 C24 116.64 . . . no
C24 C23 C27 121.85 . . . no
C23 C24 C25 122.82 . . . no
C24 C25 C31 121.21 . . . no
C24 C25 C26 118.19 . . . no
C26 C25 C31 120.59 . . . no
C21 C26 C25 121.27 . . . no
C23 C27 C28 112.17 . . . no
C28 C27 C29 102.97 . . . no
C28 C27 C30 111.27 . . . no
C29 C27 C30 108.31 . . . no
C23 C27 C30 109.81 . . . no
C23 C27 C29 112.10 . . . no
C25 C31 C33 109.04 . . . no
C25 C31 C32 112.09 . . . no
C32 C31 C34 106.51 . . . no
C25 C31 C34 111.55 . . . no
C32 C31 C33 108.50 . . . no
C33 C31 C34 109.05 . . . no
C10 C35 C40 120.72 . . . no
C36 C35 C40 119.20 . . . no
C10 C35 C36 120.05 . . . no
C35 C36 C37 121.46 . . . no
C36 C37 C41 119.08 . . . no
C36 C37 C38 117.68 . . . no
C38 C37 C41 123.22 . . . no
C37 C38 C39 122.42 . . . no
C38 C39 C45 123.02 . . . no
C40 C39 C45 119.12 . . . no
C38 C39 C40 117.86 . . . no
C35 C40 C39 121.30 . . . no
C37 C41 C43 112.29 . . . no
C37 C41 C42 108.95 . . . no
C42 C41 C44 109.76 . . . no
C43 C41 C44 108.40 . . . no
C37 C41 C44 109.02 . . . no
C42 C41 C43 108.40 . . . no
C39 C45 C48 108.38 . . . no
C39 C45 C46 113.36 . . . no
C39 C45 C47 110.58 . . . no
C47 C45 C48 105.81 . . . no
C46 C45 C48 103.59 . . . no
C46 C45 C47 114.41 . . . no
C15 C49 C54 120.25 . . . no
C50 C49 C54 119.49 . . . no
C15 C49 C50 120.12 . . . no
C49 C50 C51 120.12 . . . no
C50 C51 C55 118.87 . . . no
C50 C51 C52 118.83 . . . no
C52 C51 C55 122.29 . . . no
C51 C52 C53 122.34 . . . no
C52 C53 C59 123.13 . . . no
C52 C53 C54 117.27 . . . no
C54 C53 C59 119.60 . . . no
C49 C54 C53 121.94 . . . no
C51 C55 C56 109.98 . . . no
C56 C55 C57 109.90 . . . no
C56 C55 C58 108.76 . . . no
C57 C55 C58 108.95 . . . no
C51 C55 C57 107.28 . . . no
C51 C55 C58 111.95 . . . no
C53 C59 C62 109.91 . . . no
C53 C59 C60 112.85 . . . no
C53 C59 C61 108.57 . . . no
C61 C59 C62 109.50 . . . no
C60 C59 C61 108.87 . . . no
C60 C59 C62 107.10 . . . no
N5 C63 C20 122.96 . . . yes
N5 C63 C64 107.26 . . . yes
C20 C63 C64 129.78 . . . no
N7 C64 C63 104.80 . . . yes
C1 C2 H2 127.00 . . . no
C3 C2 H2 127.00 . . . no
C2 C3 H3 126.00 . . . no
C4 C3 H3 126.00 . . . no
C6 C7 H4 127.00 . . . no
C8 C7 H4 126.00 . . . no
C7 C8 H5 126.00 . . . no
C9 C8 H5 126.00 . . . no
C11 C12 H6 126.00 . . . no
C13 C12 H6 126.00 . . . no
C12 C13 H7 127.00 . . . no
C14 C13 H7 127.00 . . . no
C16 C17 H8 127.00 . . . no
C18 C17 H8 127.00 . . . no
C17 C18 H9 126.00 . . . no
C19 C18 H9 126.00 . . . no
C21 C22 H10 119.00 . . . no
C23 C22 H10 119.00 . . . no
C23 C24 H11 119.00 . . . no
C25 C24 H11 119.00 . . . no
C21 C26 H12 119.00 . . . no
C25 C26 H12 119.00 . . . no
C27 C28 H13 110.00 . . . no
C27 C28 H14 109.00 . . . no
C27 C28 H15 109.00 . . . no
H13 C28 H14 109.00 . . . no
H13 C28 H15 110.00 . . . no
H14 C28 H15 110.00 . . . no
C27 C29 H16 109.00 . . . no
C27 C29 H17 109.00 . . . no
C27 C29 H18 110.00 . . . no
H16 C29 H17 109.00 . . . no
H16 C29 H18 109.00 . . . no
H17 C29 H18 109.00 . . . no
C27 C30 H19 110.00 . . . no
C27 C30 H20 109.00 . . . no
C27 C30 H21 109.00 . . . no
H19 C30 H20 110.00 . . . no
H19 C30 H21 109.00 . . . no
H20 C30 H21 109.00 . . . no
C31 C32 H22 107.00 . . . no
C31 C32 H23 110.00 . . . no
C31 C32 H24 109.00 . . . no
H22 C32 H23 110.00 . . . no
H22 C32 H24 112.00 . . . no
H23 C32 H24 107.00 . . . no
C31 C33 H25 110.00 . . . no
C31 C33 H26 107.00 . . . no
C31 C33 H27 111.00 . . . no
H25 C33 H26 111.00 . . . no
H25 C33 H27 109.00 . . . no
H26 C33 H27 109.00 . . . no
C31 C34 H28 110.00 . . . no
C31 C34 H29 110.00 . . . no
C31 C34 H30 109.00 . . . no
H28 C34 H29 109.00 . . . no
H28 C34 H30 110.00 . . . no
H29 C34 H30 110.00 . . . no
C35 C36 H31 119.00 . . . no
C37 C36 H31 119.00 . . . no
C37 C38 H32 119.00 . . . no
C39 C38 H32 119.00 . . . no
C35 C40 H33 119.00 . . . no
C39 C40 H33 119.00 . . . no
C41 C42 H34 110.00 . . . no
C41 C42 H35 110.00 . . . no
C41 C42 H36 110.00 . . . no
H34 C42 H35 109.00 . . . no
H34 C42 H36 109.00 . . . no
H35 C42 H36 109.00 . . . no
C41 C43 H37 110.00 . . . no
C41 C43 H38 109.00 . . . no
C41 C43 H39 109.00 . . . no
H37 C43 H38 110.00 . . . no
H37 C43 H39 109.00 . . . no
H38 C43 H39 109.00 . . . no
C41 C44 H40 109.00 . . . no
C41 C44 H41 109.00 . . . no
C41 C44 H42 110.00 . . . no
H40 C44 H41 110.00 . . . no
H40 C44 H42 109.00 . . . no
H41 C44 H42 110.00 . . . no
C45 C46 H43 110.00 . . . no
C45 C46 H44 109.00 . . . no
C45 C46 H45 110.00 . . . no
H43 C46 H44 109.00 . . . no
H43 C46 H45 109.00 . . . no
H44 C46 H45 109.00 . . . no
C45 C47 H46 110.00 . . . no
C45 C47 H47 109.00 . . . no
C45 C47 H48 110.00 . . . no
H46 C47 H47 109.00 . . . no
H46 C47 H48 109.00 . . . no
H47 C47 H48 109.00 . . . no
C45 C48 H49 110.00 . . . no
C45 C48 H50 109.00 . . . no
C45 C48 H51 110.00 . . . no
H49 C48 H50 109.00 . . . no
H49 C48 H51 109.00 . . . no
H50 C48 H51 109.00 . . . no
C49 C50 H52 120.00 . . . no
C51 C50 H52 120.00 . . . no
C51 C52 H53 119.00 . . . no
C53 C52 H53 119.00 . . . no
C49 C54 H54 119.00 . . . no
C53 C54 H54 119.00 . . . no
C55 C56 H55 110.00 . . . no
C55 C56 H56 109.00 . . . no
C55 C56 H57 110.00 . . . no
H55 C56 H56 109.00 . . . no
H55 C56 H57 109.00 . . . no
H56 C56 H57 109.00 . . . no
C55 C57 H58 110.00 . . . no
C55 C57 H59 109.00 . . . no
C55 C57 H60 110.00 . . . no
H58 C57 H59 109.00 . . . no
H58 C57 H60 109.00 . . . no
H59 C57 H60 109.00 . . . no
C55 C58 H61 110.00 . . . no
C55 C58 H62 109.00 . . . no
C55 C58 H63 109.00 . . . no
H61 C58 H62 109.00 . . . no
H61 C58 H63 110.00 . . . no
H62 C58 H63 109.00 . . . no
C59 C60 H64 109.00 . . . no
C59 C60 H65 109.00 . . . no
C59 C60 H66 110.00 . . . no
H64 C60 H65 110.00 . . . no
H64 C60 H66 109.00 . . . no
H65 C60 H66 110.00 . . . no
C59 C61 H67 110.00 . . . no
C59 C61 H68 110.00 . . . no
C59 C61 H69 109.00 . . . no
H67 C61 H68 109.00 . . . no
H67 C61 H69 109.00 . . . no
H68 C61 H69 110.00 . . . no
C59 C62 H70 109.00 . . . no
C59 C62 H71 110.00 . . . no
C59 C62 H72 109.00 . . . no
H70 C62 H71 109.00 . . . no
H70 C62 H72 110.00 . . . no
H71 C62 H72 109.00 . . . no
N7 C64 H73 128.00 . . . no
C63 C64 H73 128.00 . . . no
C66 C65 C70 119.76 . . . no
C65 C66 C67 120.49 . . . no
C66 C67 C68 119.66 . . . no
C67 C68 C69 119.89 . . . no
C68 C69 C70 120.35 . . . no
C65 C70 C69 119.84 . . . no
C66 C65 H74 120.00 . . . no
C70 C65 H74 120.00 . . . no
C65 C66 H75 120.00 . . . no
C67 C66 H75 120.00 . . . no
C66 C67 H76 120.00 . . . no
C68 C67 H76 120.00 . . . no
C67 C68 H77 120.00 . . . no
C69 C68 H77 121.00 . . . no
C68 C69 H78 120.00 . . . no
C70 C69 H78 120.00 . . . no
C65 C70 H79 120.00 . . . no
C69 C70 H79 120.00 . . . no
C72 C71 C76 120.34 . . . no
C71 C72 C73 120.84 . . . no
C72 C73 C74 120.23 . . . no
C73 C74 C75 119.36 . . . no
C74 C75 C76 119.08 . . . no
C71 C76 C75 119.85 . . . no
C72 C71 H80 119.00 . . . no
C76 C71 H80 120.00 . . . no
C71 C72 H81 119.00 . . . no
C73 C72 H81 120.00 . . . no
C72 C73 H82 120.00 . . . no
C74 C73 H82 120.00 . . . no
C73 C74 H83 120.00 . . . no
C75 C74 H83 120.00 . . . no
C74 C75 H84 120.00 . . . no
C76 C75 H84 120.00 . . . no
C71 C76 H85 120.00 . . . no
C75 C76 H85 120.00 . . . no
N8 C77 C78 176.91 . . . yes
N9 C79 C80 177.76 . . . yes
N10 C81 C82 179.13 . . . yes
N11 C83 C84 178.91 . . . yes

loop_
_geom_bond_atom_site_label_1
_geom_bond_atom_site_label_2
_geom_bond_distance
_geom_bond_site_symmetry_1
_geom_bond_site_symmetry_2
_geom_bond_publ_flag
Zn1 N1 2.0719 . . yes
Zn1 N2 2.0715 . . yes
Zn1 N3 2.0826 . . yes
Zn1 N4 2.0658 . . yes
Zn1 N5 2.1309 . 2_666 yes
N1 C1 1.3707 . . yes
N1 C4 1.3727 . . yes
N2 C6 1.3642 . . yes
N2 C9 1.3738 . . yes
N3 C11 1.3693 . . yes
N3 C14 1.3637 . . yes
N4 C16 1.3674 . . yes
N4 C19 1.3688 . . yes
N5 N6 1.3152 . . yes
N5 C63 1.3687 . . yes
N6 N7 1.3270 . . yes
N7 C64 1.3350 . . yes
N7 H1 0.8800 . . no
N8 C77 1.1093 . . yes
N9 C79 1.0825 . . yes
C1 C20 1.3956 . . no
C1 C2 1.4386 . . no
C2 C3 1.3447 . . no
C3 C4 1.4433 . . no
C4 C5 1.3989 . . no
C5 C21 1.4971 . . no
C5 C6 1.3990 . . no
C6 C7 1.4498 . . no
C7 C8 1.3436 . . no
C8 C9 1.4414 . . no
C9 C10 1.4034 . . no
N10 C81 1.1032 . . yes
C10 C35 1.4839 . . no
C10 C11 1.4111 . . no
C11 C12 1.4370 . . no
C12 C13 1.3556 . . no
C13 C14 1.4282 . . no
C14 C15 1.4116 . . no
C15 C49 1.4917 . . no
C15 C16 1.3971 . . no
C16 C17 1.4500 . . no
C17 C18 1.3436 . . no
C18 C19 1.4474 . . no
C19 C20 1.3935 . . no
C20 C63 1.4870 . . no
C21 C26 1.3872 . . no
C21 C22 1.3841 . . no
C22 C23 1.3976 . . no
C23 C27 1.5239 . . no
C23 C24 1.4004 . . no
C24 C25 1.3893 . . no
C25 C31 1.5412 . . no
C25 C26 1.3762 . . no
C27 C30 1.4256 . . no
C27 C29 1.4952 . . no
C27 C28 1.4820 . . no
C31 C32 1.4676 . . no
C31 C34 1.4656 . . no
C31 C33 1.4625 . . no
C35 C40 1.3842 . . no
C35 C36 1.4001 . . no
C36 C37 1.3907 . . no
C37 C38 1.4010 . . no
C37 C41 1.5416 . . no
C38 C39 1.3947 . . no
C39 C45 1.5366 . . no
C39 C40 1.4012 . . no
C41 C42 1.5265 . . no
C41 C44 1.5429 . . no
C41 C43 1.5317 . . no
C45 C48 1.5446 . . no
C45 C47 1.4926 . . no
C45 C46 1.4833 . . no
C49 C54 1.3837 . . no
C49 C50 1.3878 . . no
C50 C51 1.3953 . . no
C51 C55 1.5395 . . no
C51 C52 1.3929 . . no
C52 C53 1.3829 . . no
C53 C59 1.5332 . . no
C53 C54 1.3974 . . no
C55 C57 1.5355 . . no
C55 C58 1.5340 . . no
C55 C56 1.5312 . . no
C59 C62 1.5373 . . no
C59 C61 1.5000 . . no
C59 C60 1.5161 . . no
C63 C64 1.3635 . . no
C2 H2 0.9500 . . no
C3 H3 0.9500 . . no
C7 H4 0.9500 . . no
C8 H5 0.9500 . . no
C12 H6 0.9500 . . no
C13 H7 0.9500 . . no
C17 H8 0.9500 . . no
C18 H9 0.9500 . . no
C22 H10 0.9500 . . no
C24 H11 0.9500 . . no
C26 H12 0.9500 . . no
C28 H15 0.9800 . . no
C28 H14 0.9800 . . no
C28 H13 0.9800 . . no
C29 H18 0.9800 . . no
C29 H16 0.9800 . . no
C29 H17 0.9800 . . no
C30 H19 0.9800 . . no
C30 H21 0.9800 . . no
C30 H20 0.9800 . . no
C32 H23 0.9300 . . no
C32 H22 0.9600 . . no
C32 H24 0.9600 . . no
C33 H26 0.9500 . . no
C33 H25 0.9800 . . no
C33 H27 0.9400 . . no
C34 H30 0.9700 . . no
C34 H29 0.9700 . . no
C34 H28 0.9700 . . no
C36 H31 0.9500 . . no
C38 H32 0.9500 . . no
C40 H33 0.9500 . . no
C42 H34 0.9800 . . no
C42 H35 0.9800 . . no
C42 H36 0.9800 . . no
C43 H39 0.9800 . . no
C43 H37 0.9800 . . no
C43 H38 0.9800 . . no
C44 H40 0.9800 . . no
C44 H41 0.9800 . . no
C44 H42 0.9800 . . no
C46 H43 0.9600 . . no
C46 H44 0.9600 . . no
C46 H45 0.9600 . . no
C47 H48 0.9700 . . no
C47 H47 0.9700 . . no
C47 H46 0.9700 . . no
C48 H50 0.9800 . . no
C48 H49 0.9700 . . no
C48 H51 0.9700 . . no
C50 H52 0.9500 . . no
C52 H53 0.9500 . . no
C54 H54 0.9500 . . no
C56 H56 0.9700 . . no
C56 H55 0.9700 . . no
C56 H57 0.9800 . . no
C57 H58 0.9700 . . no
C57 H59 0.9700 . . no
C57 H60 0.9700 . . no
C58 H63 0.9800 . . no
C58 H62 0.9800 . . no
C58 H61 0.9800 . . no
C60 H65 0.9800 . . no
C60 H64 0.9800 . . no
C60 H66 0.9800 . . no
C61 H69 0.9700 . . no
C61 H68 0.9700 . . no
C61 H67 0.9700 . . no
C62 H72 0.9800 . . no
C62 H70 0.9800 . . no
C62 H71 0.9800 . . no
C64 H73 0.9500 . . no
N11 C83 1.0559 . . yes
C65 C70 1.3774 . . no
C65 C66 1.3801 . . no
C66 C67 1.3815 . . no
C67 C68 1.3774 . . no
C68 C69 1.3810 . . no
C69 C70 1.3801 . . no
C65 H74 0.9400 . . no
C66 H75 0.9400 . . no
C67 H76 0.9500 . . no
C68 H77 0.9500 . . no
C69 H78 0.9400 . . no
C70 H79 0.9500 . . no
C71 C72 1.3438 . . no
C71 C76 1.3629 . . no
C72 C73 1.3531 . . no
C73 C74 1.3814 . . no
C74 C75 1.3753 . . no
C75 C76 1.3922 . . no
C71 H80 0.9400 . . no
C72 H81 0.9400 . . no
C73 H82 0.9500 . . no
C74 H83 0.9500 . . no
C75 H84 0.9500 . . no
C76 H85 0.9500 . . no
C77 C78 1.4506 . . no
C79 C80 1.4208 . . no
C81 C82 1.4462 . . no
C83 C84 1.4828 . . no
